data_1554585
loop_
_publ_author_name
'Xie, Chao-Chao'
'Tan, Rui'
'Liu, Yan-Kai'

_publ_section_title
;
 Asymmetric construction of polycyclic indole derivatives with different
 ring connectivities by an organocatalysis triggered two-step sequence
;
_journal_issue 7
_journal_name_full 'Organic Chemistry Frontiers'
_journal_page_first 919
_journal_paper_doi 10.1039/C8QO01406J
_journal_volume 6
_journal_year 2019
_chemical_formula_moiety 'C21 H24 N2 O7'
_chemical_formula_sum 'C21 H24 N2 O7'
_chemical_formula_weight 416.42
_space_group_crystal_system monoclinic
_space_group_IT_number 4
_space_group_name_Hall 'P 2yb'
_space_group_name_H-M_alt 'P 1 21 1'
_atom_sites_solution_hydrogens geom
_atom_sites_solution_primary dual
_audit_creation_date 2018-06-04
_audit_creation_method
;
Olex2 1.2-alpha
(compiled 2018.05.18 svn.r3508 for OlexSys, GUI svn.r5497)
;
_audit_update_record
;
2018-11-08 deposited with the CCDC.
2019-02-12 downloaded from the CCDC.
;
_cell_angle_alpha 90
_cell_angle_beta 113.736(2)
_cell_angle_gamma 90
_cell_formula_units_Z 2
_cell_length_a 9.6264(13)
_cell_length_b 10.8580(14)
_cell_length_c 11.2163(14)
_cell_measurement_reflns_used 1710
_cell_measurement_temperature 120.15
_cell_measurement_theta_max 20.967
_cell_measurement_theta_min 2.311
_cell_volume 1073.2(2)
_computing_cell_refinement 'SAINT v8.34A (Bruker, 2013)'
_computing_data_reduction 'SAINT v8.34A (Bruker, 2013)'
_computing_molecular_graphics 'Olex2 (Dolomanov et al., 2009)'
_computing_publication_material 'Olex2 (Dolomanov et al., 2009)'
_computing_structure_refinement 'ShelXL (Sheldrick, 2015)'
_computing_structure_solution 'ShelXT (Sheldrick, 2015)'
_diffrn_ambient_temperature 120.15
_diffrn_measured_fraction_theta_full 0.999
_diffrn_measured_fraction_theta_max 0.980
_diffrn_measurement_device_type 'Bruker P4'
_diffrn_radiation_type MoK\a
_diffrn_radiation_wavelength 0.71073
_diffrn_reflns_av_R_equivalents 0.0206
_diffrn_reflns_av_unetI/netI 0.0484
_diffrn_reflns_Laue_measured_fraction_full 0.999
_diffrn_reflns_Laue_measured_fraction_max 0.980
_diffrn_reflns_limit_h_max 12
_diffrn_reflns_limit_h_min -5
_diffrn_reflns_limit_k_max 14
_diffrn_reflns_limit_k_min -13
_diffrn_reflns_limit_l_max 11
_diffrn_reflns_limit_l_min -14
_diffrn_reflns_number 6528
_diffrn_reflns_point_group_measured_fraction_full 0.999
_diffrn_reflns_point_group_measured_fraction_max 0.980
_diffrn_reflns_theta_full 25.242
_diffrn_reflns_theta_max 27.607
_diffrn_reflns_theta_min 2.730
_exptl_absorpt_coefficient_mu 0.097
_exptl_absorpt_correction_T_max 0.7456
_exptl_absorpt_correction_T_min 0.6814
_exptl_absorpt_correction_type multi-scan
_exptl_absorpt_process_details
'SADABS-2014/3 (Bruker,2014/3) was used for absorption correction. wR2(int) was 0.0479 before and 0.0367 after correction. The Ratio of minimum to maximum transmission is 0.9139. The \l/2 correction factor is 0.00150.'
_exptl_crystal_density_diffrn 1.289
_exptl_crystal_description block
_exptl_crystal_F_000 440
_refine_diff_density_max 0.120
_refine_diff_density_min -0.195
_refine_diff_density_rms 0.037
_refine_ls_abs_structure_details
;
 Refined as an inversion twin.
;
_refine_ls_abs_structure_Flack -0.9(18)
_refine_ls_extinction_method none
_refine_ls_goodness_of_fit_ref 1.057
_refine_ls_hydrogen_treatment constr
_refine_ls_matrix_type full
_refine_ls_number_parameters 304
_refine_ls_number_reflns 4646
_refine_ls_number_restraints 31
_refine_ls_restrained_S_all 1.057
_refine_ls_R_factor_all 0.0865
_refine_ls_R_factor_gt 0.0496
_refine_ls_shift/su_max 0.000
_refine_ls_shift/su_mean 0.000
_refine_ls_structure_factor_coef Fsqd
_refine_ls_weighting_details 'w=1/[\s^2^(Fo^2^)+(0.0501P)^2^] where P=(Fo^2^+2Fc^2^)/3'
_refine_ls_weighting_scheme calc
_refine_ls_wR_factor_gt 0.0988
_refine_ls_wR_factor_ref 0.1161
_reflns_Friedel_coverage 0.900
_reflns_Friedel_fraction_full 1.000
_reflns_Friedel_fraction_max 0.981
_reflns_number_gt 3074
_reflns_number_total 4646
_reflns_threshold_expression 'I > 2\s(I)'
_cod_data_source_file c8qo01406j2.cif
_cod_data_source_block 180603xcc2_0m
_cod_database_code 1554585
_shelx_shelxl_version_number 2014/7
_shelx_space_group_comment
;
The symmetry employed for this shelxl refinement is uniquely defined
by the following loop, which should always be used as a source of
symmetry information in preference to the above space-group names.
They are only intended as comments.
;
_olex2_refinement_description
;
1. Twinned data refinement
 Scales: 1.9(18)
 -0.9(18)
2. Fixed Uiso
 At 1.2 times of:
  All C(H) groups, All C(H,H) groups
 At 1.5 times of:
  All C(H,H,H) groups
3. Rigid body (RIGU) restrains
 O6, C13, C14, O6A, C13A, C14A, C12
 with sigma for 1-2 distances of 0.004 and sigma for 1-3 distances of 0.004
4. Others
 Sof(O6A)=Sof(C13A)=Sof(H13C)=Sof(H13D)=Sof(C14A)=Sof(H14D)=Sof(H14E)=
 Sof(H14F)=1-FVAR(1)
 Sof(O6)=Sof(C13)=Sof(H13A)=Sof(H13B)=Sof(C14)=Sof(H14A)=Sof(H14B)=Sof(H14C)=
 FVAR(1)
5.a Ternary CH refined with riding coordinates:
 C2(H2), C7(H7), C16(H16)
5.b Secondary CH2 refined with riding coordinates:
 C1(H1A,H1B), C10(H10A,H10B), C13(H13A,H13B), C15(H15A,H15B), C13A(H13C,H13D)
5.c Aromatic/amide H refined with riding coordinates:
 C17(H17), C18(H18), C19(H19), C20(H20)
5.d Idealised Me refined as rotating group:
 C11(H11A,H11B,H11C), C14(H14A,H14B,H14C), C21(H21A,H21B,H21C), C14A(H14D,H14E,
 H14F)
;
_olex2_submission_special_instructions 'No special instructions were received'

loop_
_space_group_symop_operation_xyz
'x, y, z'
'-x, y+1/2, -z'

loop_
_atom_site_label
_atom_site_type_symbol
_atom_site_fract_x
_atom_site_fract_y
_atom_site_fract_z
_atom_site_U_iso_or_equiv
_atom_site_adp_type
_atom_site_occupancy
_atom_site_site_symmetry_order
_atom_site_calc_flag
_atom_site_refinement_flags_posn
_atom_site_refinement_flags_adp
_atom_site_refinement_flags_occupancy
_atom_site_disorder_assembly
_atom_site_disorder_group
O1 O 0.9294(4) 0.2504(3) 0.6834(3) 0.0911(9) Uani 1 1 d . . . . .
O2 O 0.8376(4) 0.0852(3) 0.5814(4) 0.1247(15) Uani 1 1 d . . . . .
O3 O 0.5366(2) 0.62718(19) 0.5429(2) 0.0478(6) Uani 1 1 d . . . . .
O4 O 0.6997(3) 0.7896(2) 0.4721(2) 0.0600(6) Uani 1 1 d . . . . .
O5 O 0.9119(3) 0.6812(3) 0.5826(3) 0.0826(9) Uani 1 1 d . . . . .
O6 O 0.8198(19) 0.7965(16) 0.7845(15) 0.079(3) Uani 0.55(2) 1 d . U P A 1
O7 O 0.5784(4) 0.7402(3) 0.7642(3) 0.0931(10) Uani 1 1 d . . . . .
N1 N 0.8537(4) 0.1954(3) 0.5843(4) 0.0740(9) Uani 1 1 d . . . . .
N2 N 0.7035(3) 0.4876(3) 0.2469(3) 0.0583(8) Uani 1 1 d . . . . .
C1 C 0.7743(4) 0.2648(3) 0.4605(3) 0.0564(9) Uani 1 1 d . . . . .
H1A H 0.6697 0.2328 0.4160 0.068 Uiso 1 1 calc R . . . .
H1B H 0.8277 0.2511 0.4025 0.068 Uiso 1 1 calc R . . . .
C2 C 0.7679(4) 0.4027(3) 0.4839(3) 0.0493(8) Uani 1 1 d . . . . .
H2 H 0.8727 0.4370 0.5285 0.059 Uiso 1 1 calc R . . . .
C3 C 0.6823(4) 0.4708(3) 0.3602(3) 0.0488(8) Uani 1 1 d . . . . .
C4 C 0.5842(5) 0.5593(3) 0.1654(4) 0.0607(10) Uani 1 1 d . . . . .
C5 C 0.4862(4) 0.5862(3) 0.2289(3) 0.0547(9) Uani 1 1 d . . . . .
C6 C 0.5540(4) 0.5273(3) 0.3527(3) 0.0472(8) Uani 1 1 d . . . . .
C7 C 0.5305(4) 0.5113(3) 0.4751(3) 0.0468(8) Uani 1 1 d . . . . .
H7 H 0.4337 0.4663 0.4583 0.056 Uiso 1 1 calc R . . . .
C8 C 0.6890(4) 0.6473(3) 0.6288(3) 0.0506(8) Uani 1 1 d . . . . .
C9 C 0.7816(4) 0.7070(3) 0.5601(4) 0.0561(9) Uani 1 1 d . . . . .
C10 C 0.7698(5) 0.8406(4) 0.3897(4) 0.0794(13) Uani 1 1 d . . . . .
H10A H 0.8052 0.7732 0.3494 0.095 Uiso 1 1 calc R . . . .
H10B H 0.8584 0.8916 0.4425 0.095 Uiso 1 1 calc R . . . .
C11 C 0.6558(6) 0.9170(5) 0.2869(5) 0.0956(15) Uani 1 1 d . . . . .
H11A H 0.6218 0.9837 0.3275 0.143 Uiso 1 1 calc GR . . . .
H11B H 0.5688 0.8657 0.2347 0.143 Uiso 1 1 calc GR . . . .
H11C H 0.7016 0.9520 0.2307 0.143 Uiso 1 1 calc GR . . . .
C12 C 0.6842(5) 0.7293(4) 0.7378(4) 0.0645(10) Uani 1 1 d . U . . .
C13 C 0.8409(16) 0.8817(14) 0.8908(15) 0.092(4) Uani 0.55(2) 1 d . U P A 1
H13A H 0.7431 0.9213 0.8774 0.110 Uiso 0.55(2) 1 calc R . P A 1
H13B H 0.9139 0.9469 0.8933 0.110 Uiso 0.55(2) 1 calc R . P A 1
C14 C 0.900(2) 0.811(2) 1.0170(13) 0.149(8) Uani 0.55(2) 1 d . U P A 1
H14A H 0.9977 0.7735 1.0302 0.223 Uiso 0.55(2) 1 calc GR . P A 1
H14B H 0.8274 0.7470 1.0138 0.223 Uiso 0.55(2) 1 calc GR . P A 1
H14C H 0.9140 0.8678 1.0891 0.223 Uiso 0.55(2) 1 calc GR . P A 1
C15 C 0.7505(4) 0.5185(3) 0.6810(3) 0.0591(9) Uani 1 1 d . . . . .
H15A H 0.8621 0.5151 0.7098 0.071 Uiso 1 1 calc R . . . .
H15B H 0.7243 0.4955 0.7548 0.071 Uiso 1 1 calc R . . . .
C16 C 0.6706(4) 0.4337(3) 0.5632(3) 0.0515(8) Uani 1 1 d . . . . .
H16 H 0.6367 0.3562 0.5915 0.062 Uiso 1 1 calc R . . . .
C17 C 0.3575(5) 0.6571(4) 0.1648(4) 0.0735(11) Uani 1 1 d . . . . .
H17 H 0.2916 0.6771 0.2063 0.088 Uiso 1 1 calc R . . . .
C18 C 0.3264(6) 0.6981(5) 0.0405(4) 0.0999(16) Uani 1 1 d . . . . .
H18 H 0.2373 0.7450 -0.0047 0.120 Uiso 1 1 calc R . . . .
C19 C 0.4239(7) 0.6716(6) -0.0196(4) 0.1096(19) Uani 1 1 d . . . . .
H19 H 0.4007 0.7020 -0.1049 0.131 Uiso 1 1 calc R . . . .
C20 C 0.5529(6) 0.6026(5) 0.0406(4) 0.0873(14) Uani 1 1 d . . . . .
H20 H 0.6187 0.5850 -0.0016 0.105 Uiso 1 1 calc R . . . .
C21 C 0.8336(5) 0.4497(4) 0.2214(4) 0.0739(11) Uani 1 1 d . . . . .
H21A H 0.8960 0.3925 0.2895 0.111 Uiso 1 1 calc GR . . . .
H21B H 0.8940 0.5222 0.2211 0.111 Uiso 1 1 calc GR . . . .
H21C H 0.7986 0.4088 0.1365 0.111 Uiso 1 1 calc GR . . . .
O6A O 0.810(2) 0.769(2) 0.8206(17) 0.085(5) Uani 0.45(2) 1 d . U P A 2
C13A C 0.807(2) 0.8392(16) 0.9332(15) 0.081(5) Uani 0.45(2) 1 d . U P A 2
H13C H 0.7180 0.8947 0.9050 0.097 Uiso 0.45(2) 1 calc R . P A 2
H13D H 0.8021 0.7825 1.0004 0.097 Uiso 0.45(2) 1 calc R . P A 2
C14A C 0.9467(15) 0.9098(19) 0.9840(15) 0.107(7) Uani 0.45(2) 1 d . U P A 2
H14D H 0.9684 0.9416 0.9115 0.160 Uiso 0.45(2) 1 calc GR . P A 2
H14E H 1.0303 0.8568 1.0390 0.160 Uiso 0.45(2) 1 calc GR . P A 2
H14F H 0.9357 0.9788 1.0359 0.160 Uiso 0.45(2) 1 calc GR . P A 2

loop_
_atom_site_aniso_label
_atom_site_aniso_U_11
_atom_site_aniso_U_22
_atom_site_aniso_U_33
_atom_site_aniso_U_23
_atom_site_aniso_U_13
_atom_site_aniso_U_12
O1 0.091(2) 0.090(2) 0.0808(19) 0.0126(19) 0.0231(18) 0.0143(19)
O2 0.098(3) 0.059(2) 0.175(4) 0.027(2) 0.010(3) 0.0065(18)
O3 0.0421(13) 0.0535(13) 0.0504(12) -0.0015(10) 0.0213(11) 0.0042(10)
O4 0.0573(15) 0.0578(14) 0.0775(16) 0.0008(13) 0.0401(14) 0.0019(12)
O5 0.0469(16) 0.089(2) 0.117(2) 0.0007(18) 0.0387(17) 0.0019(15)
O6 0.072(5) 0.093(6) 0.071(7) -0.025(5) 0.028(5) -0.001(4)
O7 0.081(2) 0.133(3) 0.0726(18) -0.0298(18) 0.0387(17) 0.011(2)
N1 0.053(2) 0.059(2) 0.105(3) 0.013(2) 0.027(2) 0.0109(18)
N2 0.060(2) 0.0649(19) 0.0595(17) -0.0103(15) 0.0343(17) -0.0060(16)
C1 0.0414(19) 0.056(2) 0.070(2) -0.0019(18) 0.0204(18) 0.0042(16)
C2 0.044(2) 0.0465(19) 0.0585(19) -0.0040(16) 0.0220(17) -0.0004(15)
C3 0.051(2) 0.0455(18) 0.0517(19) -0.0059(15) 0.0227(17) -0.0056(16)
C4 0.070(3) 0.064(2) 0.052(2) -0.0040(18) 0.028(2) -0.004(2)
C5 0.060(2) 0.056(2) 0.049(2) -0.0028(16) 0.0228(19) -0.0020(18)
C6 0.0490(19) 0.0474(17) 0.0485(18) -0.0050(15) 0.0229(17) -0.0012(15)
C7 0.0409(18) 0.0478(19) 0.0551(18) -0.0003(15) 0.0229(16) -0.0019(15)
C8 0.0412(18) 0.0586(19) 0.0503(17) -0.0037(17) 0.0167(16) 0.0050(16)
C9 0.046(2) 0.052(2) 0.072(2) -0.0088(18) 0.0261(19) 0.0002(18)
C10 0.090(3) 0.076(3) 0.099(3) 0.000(3) 0.067(3) -0.006(2)
C11 0.118(4) 0.089(3) 0.096(3) 0.016(3) 0.061(3) -0.003(3)
C12 0.056(2) 0.074(3) 0.056(2) -0.0085(19) 0.015(2) 0.015(2)
C13 0.088(8) 0.109(9) 0.081(8) -0.037(6) 0.037(6) -0.011(6)
C14 0.131(14) 0.227(19) 0.072(7) 0.008(8) 0.024(7) 0.015(13)
C15 0.056(2) 0.070(2) 0.0487(18) 0.0048(18) 0.0190(18) 0.0156(19)
C16 0.051(2) 0.0505(19) 0.0587(19) 0.0093(16) 0.0276(18) 0.0064(16)
C17 0.076(3) 0.081(3) 0.063(2) 0.015(2) 0.027(2) 0.020(2)
C18 0.104(4) 0.124(4) 0.067(3) 0.032(3) 0.030(3) 0.037(3)
C19 0.126(5) 0.141(5) 0.061(3) 0.029(3) 0.036(3) 0.028(4)
C20 0.106(4) 0.107(4) 0.063(3) 0.002(2) 0.048(3) 0.001(3)
C21 0.069(3) 0.089(3) 0.079(2) -0.022(2) 0.046(2) -0.011(2)
O6A 0.064(5) 0.126(12) 0.065(7) -0.041(8) 0.026(5) -0.017(6)
C13A 0.083(9) 0.101(10) 0.061(7) -0.024(7) 0.030(6) -0.003(6)
C14A 0.083(9) 0.152(15) 0.083(9) -0.054(9) 0.031(7) -0.017(8)

loop_
_atom_type_symbol
_atom_type_description
_atom_type_scat_dispersion_real
_atom_type_scat_dispersion_imag
_atom_type_scat_source
C C 0.0030 0.0020 'International Tables Vol C Tables 4.2.6.8 and 6.1.1.4'
H H 0.0000 0.0000 'International Tables Vol C Tables 4.2.6.8 and 6.1.1.4'
N N 0.0060 0.0030 'International Tables Vol C Tables 4.2.6.8 and 6.1.1.4'
O O 0.0110 0.0060 'International Tables Vol C Tables 4.2.6.8 and 6.1.1.4'

loop_
_geom_angle_atom_site_label_1
_geom_angle_atom_site_label_2
_geom_angle_atom_site_label_3
_geom_angle
C8 O3 C7 107.6(2)
C9 O4 C10 116.1(3)
C12 O6 C13 116.0(12)
O1 N1 C1 119.9(3)
O2 N1 O1 122.5(4)
O2 N1 C1 117.6(4)
C3 N2 C4 107.0(3)
C3 N2 C21 127.1(3)
C4 N2 C21 125.6(3)
N1 C1 C2 112.2(3)
C1 C2 C16 112.5(3)
C3 C2 C1 111.8(3)
C3 C2 C16 100.9(3)
N2 C3 C2 133.8(3)
C6 C3 N2 110.6(3)
C6 C3 C2 115.6(3)
N2 C4 C5 109.1(3)
N2 C4 C20 129.8(4)
C20 C4 C5 121.1(4)
C4 C5 C6 105.0(3)
C17 C5 C4 119.2(3)
C17 C5 C6 135.7(3)
C3 C6 C5 108.3(3)
C3 C6 C7 111.3(3)
C5 C6 C7 140.4(3)
O3 C7 C6 113.0(3)
O3 C7 C16 107.0(2)
C6 C7 C16 103.5(2)
O3 C8 C9 112.1(3)
O3 C8 C12 106.2(3)
O3 C8 C15 104.7(3)
C9 C8 C15 111.2(3)
C12 C8 C9 111.4(3)
C12 C8 C15 110.8(3)
O4 C9 C8 111.4(3)
O5 C9 O4 124.5(3)
O5 C9 C8 124.1(4)
O4 C10 C11 108.6(4)
O6 C12 C8 106.2(7)
O7 C12 O6 128.7(8)
O7 C12 C8 124.6(4)
O7 C12 O6A 116.7(10)
O6A C12 C8 117.2(10)
O6 C13 C14 108.8(14)
C16 C15 C8 103.5(3)
C7 C16 C2 108.6(2)
C15 C16 C2 114.2(3)
C15 C16 C7 103.1(2)
C18 C17 C5 119.2(4)
C17 C18 C19 120.7(5)
C20 C19 C18 121.9(4)
C19 C20 C4 117.8(4)
C12 O6A C13A 117.2(16)
C14A C13A O6A 105.9(14)

loop_
_geom_bond_atom_site_label_1
_geom_bond_atom_site_label_2
_geom_bond_distance
O1 N1 1.213(5)
O2 N1 1.206(5)
O3 C7 1.459(4)
O3 C8 1.410(4)
O4 C9 1.332(4)
O4 C10 1.456(4)
O5 C9 1.208(4)
O6 C12 1.400(15)
O6 C13 1.458(17)
O7 C12 1.176(5)
N1 C1 1.492(5)
N2 C3 1.378(4)
N2 C4 1.383(5)
N2 C21 1.452(5)
C1 C2 1.526(5)
C2 C3 1.493(5)
C2 C16 1.566(4)
C3 C6 1.352(5)
C4 C5 1.422(5)
C4 C20 1.390(5)
C5 C6 1.426(5)
C5 C17 1.388(5)
C6 C7 1.489(4)
C7 C16 1.560(5)
C8 C9 1.537(5)
C8 C12 1.528(5)
C8 C15 1.539(5)
C10 C11 1.484(6)
C12 O6A 1.269(18)
C13 C14 1.50(3)
C15 C16 1.539(5)
C17 C18 1.377(6)
C18 C19 1.388(7)
C19 C20 1.373(7)
O6A C13A 1.48(2)
C13A C14A 1.45(3)

loop_
_geom_torsion_atom_site_label_1
_geom_torsion_atom_site_label_2
_geom_torsion_atom_site_label_3
_geom_torsion_atom_site_label_4
_geom_torsion
O1 N1 C1 C2 -14.5(5)
O2 N1 C1 C2 164.5(4)
O3 C7 C16 C2 -122.0(3)
O3 C7 C16 C15 -0.5(3)
O3 C8 C9 O4 37.7(4)
O3 C8 C9 O5 -141.7(3)
O3 C8 C12 O6 -152.1(8)
O3 C8 C12 O7 20.7(5)
O3 C8 C12 O6A -173.6(13)
O3 C8 C15 C16 35.9(3)
O7 C12 O6A C13A -8(2)
N1 C1 C2 C3 -177.5(3)
N1 C1 C2 C16 -64.7(4)
N2 C3 C6 C5 -0.6(4)
N2 C3 C6 C7 -179.3(3)
N2 C4 C5 C6 0.3(4)
N2 C4 C5 C17 -179.8(3)
N2 C4 C20 C19 179.2(4)
C1 C2 C3 N2 -61.9(5)
C1 C2 C3 C6 116.5(3)
C1 C2 C16 C7 -116.0(3)
C1 C2 C16 C15 129.6(3)
C2 C3 C6 C5 -179.4(3)
C2 C3 C6 C7 1.9(4)
C3 N2 C4 C5 -0.7(4)
C3 N2 C4 C20 179.7(4)
C3 C2 C16 C7 3.3(3)
C3 C2 C16 C15 -111.1(3)
C3 C6 C7 O3 115.8(3)
C3 C6 C7 C16 0.4(4)
C4 N2 C3 C2 179.3(3)
C4 N2 C3 C6 0.8(4)
C4 C5 C6 C3 0.2(4)
C4 C5 C6 C7 178.2(4)
C4 C5 C17 C18 1.0(6)
C5 C4 C20 C19 -0.4(6)
C5 C6 C7 O3 -62.2(6)
C5 C6 C7 C16 -177.6(4)
C5 C17 C18 C19 -1.5(8)
C6 C5 C17 C18 -179.1(5)
C6 C7 C16 C2 -2.4(3)
C6 C7 C16 C15 119.1(3)
C7 O3 C8 C9 83.4(3)
C7 O3 C8 C12 -154.7(3)
C7 O3 C8 C15 -37.3(3)
C8 O3 C7 C6 -89.4(3)
C8 O3 C7 C16 23.8(3)
C8 C12 O6A C13A -174.6(12)
C8 C15 C16 C2 97.1(3)
C8 C15 C16 C7 -20.5(3)
C9 O4 C10 C11 172.4(3)
C9 C8 C12 O6 -29.8(9)
C9 C8 C12 O7 143.1(4)
C9 C8 C12 O6A -51.2(13)
C9 C8 C15 C16 -85.4(3)
C10 O4 C9 O5 6.9(5)
C10 O4 C9 C8 -172.5(3)
C12 O6 C13 C14 82.5(19)
C12 C8 C9 O4 -81.2(4)
C12 C8 C9 O5 99.4(4)
C12 C8 C15 C16 150.0(3)
C12 O6A C13A C14A -160(2)
C13 O6 C12 O7 7.8(18)
C13 O6 C12 C8 -179.7(10)
C15 C8 C9 O4 154.6(3)
C15 C8 C9 O5 -24.8(5)
C15 C8 C12 O6 94.7(9)
C15 C8 C12 O7 -92.5(5)
C15 C8 C12 O6A 73.2(13)
C16 C2 C3 N2 178.3(3)
C16 C2 C3 C6 -3.3(4)
C17 C5 C6 C3 -179.7(4)
C17 C5 C6 C7 -1.7(8)
C17 C18 C19 C20 1.0(9)
C18 C19 C20 C4 0.0(8)
C20 C4 C5 C6 180.0(4)
C20 C4 C5 C17 -0.1(6)
C21 N2 C3 C2 -6.9(6)
C21 N2 C3 C6 174.7(3)
C21 N2 C4 C5 -174.7(3)
C21 N2 C4 C20 5.8(6)

loop_
_twin_individual_id
_twin_individual_mass_fraction_refined
1 1.9(18)
2 -0.9(18)
